data_7117876
loop_
_publ_author_name
'Oldenhof, S.'
'Lutz, M.'
'van der Vlugt, J. I.'
'Reek, J. N. H.'

_publ_section_title
;
 Intermolecular C-H activation with an Ir-METAMORPhos piano-stool complex
 - multiple reaction steps at a reactive ligand.
;
_journal_issue 82
_journal_name_full 'Chemical communications (Cambridge, England)'
_journal_page_first 15200
_journal_page_last 15203
_journal_paper_doi 10.1039/c5cc05916j
_journal_volume 51
_journal_year 2015
_chemical_formula_moiety 'C32 H38 Cl Ir N O2 P S'
_chemical_formula_sum 'C32 H38 Cl Ir N O2 P S'
_chemical_formula_weight 759.31
_chemical_name_systematic
;
 ?
;
_space_group_crystal_system monoclinic
_space_group_IT_number 14
_space_group_name_Hall '-P 2yn'
_space_group_name_H-M_alt 'P 1 21/n 1'
_symmetry_space_group_name_Hall '-P 2yn'
_symmetry_space_group_name_H-M 'P 1 21/n 1'
_atom_sites_solution_hydrogens geom
_atom_sites_solution_primary heavy
_atom_sites_solution_secondary difmap
_audit_creation_method SHELXL-2013
_audit_update_record
;
2015-07-06 deposited with the CCDC.
2015-08-24 downloaded from the CCDC.
;
_cell_angle_alpha 90
_cell_angle_beta 107.9132(17)
_cell_angle_gamma 90
_cell_formula_units_Z 4
_cell_length_a 14.3385(17)
_cell_length_b 14.6511(17)
_cell_length_c 15.2223(18)
_cell_measurement_reflns_used 9935
_cell_measurement_temperature 150(2)
_cell_measurement_theta_max 27.55
_cell_measurement_theta_min 2.20
_cell_volume 3042.8(6)
_computing_cell_refinement 'SAINT V8.27B'
_computing_data_collection Apex2
_computing_data_reduction 'SAINT V8.27B, SADABS-2012/1'
_computing_structure_refinement 'SHELXL-2013 (Sheldrick, 2013)'
_computing_structure_solution 'coordinates from Rh complex'
_diffrn_ambient_temperature 150(2)
_diffrn_measured_fraction_theta_full 0.999
_diffrn_measured_fraction_theta_max 0.998
_diffrn_measurement_device_type 'Bruker Kappa ApexII'
_diffrn_measurement_method '\f and \w scans'
_diffrn_radiation_type MoK\a
_diffrn_radiation_wavelength 0.71073
_diffrn_reflns_av_R_equivalents 0.0127
_diffrn_reflns_av_unetI/netI 0.0079
_diffrn_reflns_laue_measured_fraction_full 0.999
_diffrn_reflns_laue_measured_fraction_max 0.998
_diffrn_reflns_limit_h_max 18
_diffrn_reflns_limit_h_min -18
_diffrn_reflns_limit_k_max 19
_diffrn_reflns_limit_k_min -19
_diffrn_reflns_limit_l_max 19
_diffrn_reflns_limit_l_min -19
_diffrn_reflns_number 45334
_diffrn_reflns_point_group_measured_fraction_full 0.999
_diffrn_reflns_point_group_measured_fraction_max 0.998
_diffrn_reflns_theta_full 25.242
_diffrn_reflns_theta_max 27.561
_diffrn_reflns_theta_min 1.707
_diffrn_source 'sealed tube'
_exptl_absorpt_coefficient_mu 4.627
_exptl_absorpt_correction_T_max 0.4305
_exptl_absorpt_correction_T_min 0.2755
_exptl_absorpt_correction_type multi-scan
_exptl_absorpt_process_details SADABS-2012/1
_exptl_crystal_colour orange
_exptl_crystal_density_diffrn 1.658
_exptl_crystal_description block
_exptl_crystal_F_000 1512
_exptl_crystal_size_max 0.46
_exptl_crystal_size_mid 0.28
_exptl_crystal_size_min 0.14
_refine_diff_density_max 0.916
_refine_diff_density_min -0.355
_refine_diff_density_rms 0.055
_refine_ls_extinction_method none
_refine_ls_goodness_of_fit_ref 1.083
_refine_ls_hydrogen_treatment constr
_refine_ls_matrix_type full
_refine_ls_number_parameters 358
_refine_ls_number_reflns 7021
_refine_ls_number_restraints 0
_refine_ls_restrained_S_all 1.083
_refine_ls_R_factor_all 0.0126
_refine_ls_R_factor_gt 0.0118
_refine_ls_shift/su_max 0.006
_refine_ls_shift/su_mean 0.000
_refine_ls_structure_factor_coef Fsqd
_refine_ls_weighting_details 'w=1/[\s^2^(Fo^2^)+(0.0129P)^2^+2.1251P] where P=(Fo^2^+2Fc^2^)/3'
_refine_ls_weighting_scheme calc
_refine_ls_wR_factor_gt 0.0293
_refine_ls_wR_factor_ref 0.0296
_reflns_Friedel_coverage 0.000
_reflns_number_gt 6806
_reflns_number_total 7021
_reflns_threshold_expression 'I > 2\s(I)'
_cod_data_source_file c5cc05916j2.cif
_cod_data_source_block l0548a
_cod_database_code 7117876
_shelx_space_group_comment
;
The symmetry employed for this shelxl refinement is uniquely defined
by the following loop, which should always be used as a source of
symmetry information in preference to the above space-group names.
They are only intended as comments.
;
_shelxl_version_number 2013-3

loop_
_space_group_symop_operation_xyz
'x, y, z'
'-x+1/2, y+1/2, -z+1/2'
'-x, -y, -z'
'x-1/2, -y-1/2, z-1/2'

loop_
_atom_site_label
_atom_site_type_symbol
_atom_site_fract_x
_atom_site_fract_y
_atom_site_fract_z
_atom_site_U_iso_or_equiv
_atom_site_adp_type
_atom_site_occupancy
_atom_site_site_symmetry_order
_atom_site_calc_flag
_atom_site_refinement_flags_posn
_atom_site_refinement_flags_adp
Ir1 Ir 0.28058(2) 0.27146(2) 0.70745(2) 0.01257(2) Uani 1 1 d . .
Cl1 Cl 0.12173(3) 0.22578(2) 0.61028(3) 0.02066(7) Uani 1 1 d . .
S1 S 0.37325(3) 0.13203(2) 0.59496(2) 0.01623(7) Uani 1 1 d . .
P1 P 0.32049(3) 0.31152(2) 0.57760(2) 0.01381(7) Uani 1 1 d . .
O1 O 0.33005(8) 0.14051(7) 0.67338(7) 0.0193(2) Uani 1 1 d . .
O2 O 0.47548(8) 0.10636(8) 0.62628(8) 0.0237(2) Uani 1 1 d . .
N1 N 0.35004(10) 0.21745(8) 0.53230(9) 0.0185(2) Uani 1 1 d . .
C1 C 0.31062(11) 0.03832(10) 0.52896(10) 0.0179(3) Uani 1 1 d . .
C2 C 0.20948(12) 0.03192(11) 0.50703(11) 0.0253(3) Uani 1 1 d . .
H2 H 0.1726 0.0803 0.5217 0.030 Uiso 1 1 calc R U
C3 C 0.16295(13) -0.04641(12) 0.46330(12) 0.0288(4) Uani 1 1 d . .
H3 H 0.0937 -0.0512 0.4482 0.035 Uiso 1 1 calc R U
C4 C 0.21550(13) -0.11807(11) 0.44110(11) 0.0247(3) Uani 1 1 d . .
C5 C 0.31633(13) -0.10799(11) 0.46048(12) 0.0254(3) Uani 1 1 d . .
H5 H 0.3529 -0.1548 0.4430 0.030 Uiso 1 1 calc R U
C6 C 0.36435(12) -0.03071(11) 0.50494(11) 0.0221(3) Uani 1 1 d . .
H6 H 0.4334 -0.0252 0.5188 0.027 Uiso 1 1 calc R U
C7 C 0.16598(14) -0.20658(12) 0.40162(12) 0.0293(4) Uani 1 1 d . .
H7A H 0.0972 -0.2044 0.4024 0.035 Uiso 1 1 calc R U
H7B H 0.1990 -0.2571 0.4427 0.035 Uiso 1 1 calc R U
C8 C 0.16574(14) -0.22862(11) 0.30368(12) 0.0254(3) Uani 1 1 d . .
H8A H 0.1261 -0.1826 0.2605 0.030 Uiso 1 1 calc R U
H8B H 0.2336 -0.2258 0.3004 0.030 Uiso 1 1 calc R U
C9 C 0.12352(13) -0.32331(12) 0.27501(12) 0.0279(4) Uani 1 1 d . .
H9A H 0.1645 -0.3687 0.3181 0.034 Uiso 1 1 calc R U
H9B H 0.0570 -0.3260 0.2815 0.034 Uiso 1 1 calc R U
C10 C 0.11719(17) -0.35049(15) 0.17687(13) 0.0414(5) Uani 1 1 d . .
H10A H 0.0759 -0.3067 0.1334 0.062 Uiso 1 1 calc R U
H10B H 0.0886 -0.4116 0.1638 0.062 Uiso 1 1 calc R U
H10C H 0.1831 -0.3507 0.1702 0.062 Uiso 1 1 calc R U
C11 C 0.22743(10) 0.36515(9) 0.48341(10) 0.0155(3) Uani 1 1 d . .
C12 C 0.16329(12) 0.42897(10) 0.50056(11) 0.0209(3) Uani 1 1 d . .
H12 H 0.1665 0.4432 0.5623 0.025 Uiso 1 1 calc R U
C13 C 0.09460(12) 0.47183(11) 0.42733(11) 0.0230(3) Uani 1 1 d . .
H13 H 0.0516 0.5162 0.4391 0.028 Uiso 1 1 calc R U
C14 C 0.08866(11) 0.44989(10) 0.33717(11) 0.0212(3) Uani 1 1 d . .
H14 H 0.0413 0.4790 0.2873 0.025 Uiso 1 1 calc R U
C15 C 0.15166(12) 0.38564(11) 0.31974(10) 0.0222(3) Uani 1 1 d . .
H15 H 0.1471 0.3703 0.2579 0.027 Uiso 1 1 calc R U
C16 C 0.22159(11) 0.34359(10) 0.39265(10) 0.0191(3) Uani 1 1 d . .
H16 H 0.2654 0.3002 0.3807 0.023 Uiso 1 1 calc R U
C17 C 0.42592(11) 0.38660(10) 0.59789(10) 0.0187(3) Uani 1 1 d . .
C18 C 0.41811(12) 0.48040(11) 0.58136(11) 0.0236(3) Uani 1 1 d . .
H18 H 0.3557 0.5070 0.5528 0.028 Uiso 1 1 calc R U
C19 C 0.50144(14) 0.53519(12) 0.60652(13) 0.0320(4) Uani 1 1 d . .
H19 H 0.4956 0.5991 0.5954 0.038 Uiso 1 1 calc R U
C20 C 0.59233(14) 0.49713(15) 0.64745(14) 0.0384(4) Uani 1 1 d . .
H20 H 0.6489 0.5349 0.6655 0.046 Uiso 1 1 calc R U
C21 C 0.60113(14) 0.40412(15) 0.66223(15) 0.0407(5) Uani 1 1 d . .
H21 H 0.6640 0.3779 0.6894 0.049 Uiso 1 1 calc R U
C22 C 0.51859(13) 0.34853(13) 0.63763(13) 0.0307(4) Uani 1 1 d . .
H22 H 0.5252 0.2846 0.6479 0.037 Uiso 1 1 calc R U
C23 C 0.23298(12) 0.27428(9) 0.83358(10) 0.0177(3) Uani 1 1 d . .
C24 C 0.22623(11) 0.36349(10) 0.78942(9) 0.0166(3) Uani 1 1 d . .
C25 C 0.32360(11) 0.39148(10) 0.79430(10) 0.0173(3) Uani 1 1 d . .
C26 C 0.38952(11) 0.31738(10) 0.83329(10) 0.0188(3) Uani 1 1 d . .
C27 C 0.33185(12) 0.24664(10) 0.85920(10) 0.0191(3) Uani 1 1 d . .
C28 C 0.14785(13) 0.22322(11) 0.84677(12) 0.0254(3) Uani 1 1 d . .
H28A H 0.1694 0.1624 0.8717 0.038 Uiso 1 1 calc R U
H28B H 0.0965 0.2172 0.7873 0.038 Uiso 1 1 calc R U
H28C H 0.1220 0.2566 0.8900 0.038 Uiso 1 1 calc R U
C29 C 0.13478(12) 0.41904(10) 0.75576(11) 0.0218(3) Uani 1 1 d . .
H29A H 0.1507 0.4793 0.7364 0.033 Uiso 1 1 calc R U
H29B H 0.1054 0.4261 0.8056 0.033 Uiso 1 1 calc R U
H29C H 0.0883 0.3882 0.7032 0.033 Uiso 1 1 calc R U
C30 C 0.35205(13) 0.48474(11) 0.77198(11) 0.0249(3) Uani 1 1 d . .
H30A H 0.3561 0.5259 0.8237 0.037 Uiso 1 1 calc R U
H30B H 0.3027 0.5076 0.7164 0.037 Uiso 1 1 calc R U
H30C H 0.4159 0.4819 0.7612 0.037 Uiso 1 1 calc R U
C31 C 0.49879(12) 0.31813(14) 0.85957(12) 0.0310(4) Uani 1 1 d . .
H31A H 0.5198 0.3646 0.8233 0.047 Uiso 1 1 calc R U
H31B H 0.5221 0.2581 0.8472 0.047 Uiso 1 1 calc R U
H31C H 0.5262 0.3322 0.9254 0.047 Uiso 1 1 calc R U
C32 C 0.37453(14) 0.15870(11) 0.90356(11) 0.0288(4) Uani 1 1 d . .
H32A H 0.3225 0.1210 0.9142 0.043 Uiso 1 1 calc R U
H32B H 0.4245 0.1714 0.9627 0.043 Uiso 1 1 calc R U
H32C H 0.4045 0.1261 0.8629 0.043 Uiso 1 1 calc R U

loop_
_atom_site_aniso_label
_atom_site_aniso_U_11
_atom_site_aniso_U_22
_atom_site_aniso_U_33
_atom_site_aniso_U_23
_atom_site_aniso_U_13
_atom_site_aniso_U_12
Ir1 0.01470(3) 0.01167(3) 0.01029(3) -0.00028(2) 0.00231(2) 0.00057(2)
Cl1 0.01772(17) 0.02272(17) 0.01894(17) -0.00345(13) 0.00181(13) -0.00304(13)
S1 0.01976(17) 0.01451(15) 0.01246(15) -0.00077(12) 0.00208(13) 0.00323(13)
P1 0.01548(17) 0.01319(15) 0.01174(16) 0.00039(13) 0.00268(13) 0.00059(13)
O1 0.0308(6) 0.0134(5) 0.0142(5) 0.0006(4) 0.0074(4) 0.0044(4)
O2 0.0202(5) 0.0238(5) 0.0222(5) -0.0026(4) -0.0005(4) 0.0055(4)
N1 0.0259(7) 0.0158(6) 0.0136(6) 0.0010(4) 0.0061(5) 0.0039(5)
C1 0.0239(7) 0.0151(6) 0.0133(6) -0.0010(5) 0.0035(5) 0.0002(6)
C2 0.0245(8) 0.0248(8) 0.0240(8) -0.0059(6) 0.0037(6) 0.0046(6)
C3 0.0233(8) 0.0327(9) 0.0284(8) -0.0078(7) 0.0052(7) -0.0012(7)
C4 0.0340(9) 0.0227(7) 0.0197(7) -0.0042(6) 0.0114(7) -0.0051(7)
C5 0.0322(9) 0.0188(7) 0.0291(8) -0.0057(6) 0.0153(7) 0.0002(6)
C6 0.0242(8) 0.0200(7) 0.0244(8) -0.0033(6) 0.0106(6) 0.0000(6)
C7 0.0379(10) 0.0256(8) 0.0278(9) -0.0066(7) 0.0151(7) -0.0104(7)
C8 0.0329(9) 0.0215(8) 0.0214(8) -0.0017(6) 0.0081(7) -0.0068(6)
C9 0.0316(9) 0.0269(8) 0.0266(8) -0.0066(7) 0.0109(7) -0.0111(7)
C10 0.0535(13) 0.0422(11) 0.0292(10) -0.0132(8) 0.0137(9) -0.0205(10)
C11 0.0167(7) 0.0140(6) 0.0143(6) 0.0019(5) 0.0024(5) -0.0014(5)
C12 0.0243(8) 0.0202(7) 0.0168(7) -0.0007(6) 0.0043(6) 0.0032(6)
C13 0.0232(8) 0.0196(7) 0.0237(8) -0.0005(6) 0.0036(6) 0.0048(6)
C14 0.0195(7) 0.0201(7) 0.0193(7) 0.0041(6) -0.0009(6) 0.0010(6)
C15 0.0231(8) 0.0272(8) 0.0141(7) 0.0004(6) 0.0024(6) 0.0000(6)
C16 0.0185(7) 0.0218(7) 0.0167(7) 0.0001(6) 0.0048(6) 0.0020(6)
C17 0.0195(7) 0.0217(7) 0.0153(7) -0.0015(6) 0.0061(6) -0.0037(6)
C18 0.0269(8) 0.0219(7) 0.0253(8) -0.0025(6) 0.0130(7) -0.0032(6)
C19 0.0392(10) 0.0263(8) 0.0376(10) -0.0083(7) 0.0222(8) -0.0123(7)
C20 0.0296(10) 0.0456(11) 0.0426(11) -0.0108(9) 0.0149(8) -0.0199(8)
C21 0.0186(8) 0.0509(12) 0.0480(12) 0.0013(10) 0.0038(8) -0.0058(8)
C22 0.0218(8) 0.0311(9) 0.0362(10) 0.0045(7) 0.0047(7) -0.0015(7)
C23 0.0245(8) 0.0161(7) 0.0131(7) -0.0013(5) 0.0065(6) 0.0001(6)
C24 0.0212(7) 0.0152(7) 0.0132(6) -0.0024(5) 0.0049(6) 0.0016(5)
C25 0.0222(7) 0.0163(6) 0.0123(6) -0.0042(5) 0.0036(5) -0.0020(6)
C26 0.0207(7) 0.0217(7) 0.0117(6) -0.0032(5) 0.0017(5) 0.0008(6)
C27 0.0270(8) 0.0183(7) 0.0108(6) -0.0010(5) 0.0038(6) 0.0029(6)
C28 0.0318(9) 0.0234(8) 0.0254(8) 0.0001(6) 0.0152(7) -0.0050(6)
C29 0.0224(8) 0.0189(7) 0.0241(8) -0.0004(6) 0.0072(6) 0.0048(6)
C30 0.0345(9) 0.0185(7) 0.0230(8) -0.0045(6) 0.0109(7) -0.0075(6)
C31 0.0198(8) 0.0448(10) 0.0234(8) -0.0048(7) -0.0009(6) -0.0003(7)
C32 0.0412(10) 0.0233(8) 0.0192(8) 0.0039(6) 0.0054(7) 0.0118(7)

loop_
_atom_type_symbol
_atom_type_description
_atom_type_scat_dispersion_real
_atom_type_scat_dispersion_imag
_atom_type_scat_source
C C 0.0033 0.0016 'International Tables Vol C Tables 4.2.6.8 and 6.1.1.4'
H H 0.0000 0.0000 'International Tables Vol C Tables 4.2.6.8 and 6.1.1.4'
Cl Cl 0.1484 0.1585 'International Tables Vol C Tables 4.2.6.8 and 6.1.1.4'
Ir Ir -1.4442 7.9887 'International Tables Vol C Tables 4.2.6.8 and 6.1.1.4'
N N 0.0061 0.0033 'International Tables Vol C Tables 4.2.6.8 and 6.1.1.4'
O O 0.0106 0.0060 'International Tables Vol C Tables 4.2.6.8 and 6.1.1.4'
P P 0.1023 0.0942 'International Tables Vol C Tables 4.2.6.8 and 6.1.1.4'
S S 0.1246 0.1234 'International Tables Vol C Tables 4.2.6.8 and 6.1.1.4'

loop_
_geom_angle_atom_site_label_1
_geom_angle_atom_site_label_2
_geom_angle_atom_site_label_3
_geom_angle
C24 Ir1 O1 154.64(5)
C24 Ir1 C25 38.86(6)
O1 Ir1 C25 144.21(5)
C24 Ir1 C26 65.35(6)
O1 Ir1 C26 106.63(5)
C25 Ir1 C26 38.76(5)
C24 Ir1 C23 38.98(5)
O1 Ir1 C23 115.67(5)
C25 Ir1 C23 64.23(5)
C26 Ir1 C23 64.03(6)
C24 Ir1 C27 64.00(5)
O1 Ir1 C27 94.35(5)
C25 Ir1 C27 63.88(5)
C26 Ir1 C27 38.56(6)
C23 Ir1 C27 36.88(6)
C24 Ir1 P1 124.93(4)
O1 Ir1 P1 80.41(3)
C25 Ir1 P1 102.57(4)
C26 Ir1 P1 112.19(4)
C23 Ir1 P1 163.90(4)
C27 Ir1 P1 147.56(4)
C24 Ir1 Cl1 95.07(4)
O1 Ir1 Cl1 85.63(3)
C25 Ir1 Cl1 129.74(4)
C26 Ir1 Cl1 156.78(4)
C23 Ir1 Cl1 92.99(4)
C27 Ir1 Cl1 122.81(4)
P1 Ir1 Cl1 88.926(15)
O2 S1 O1 112.45(7)
O2 S1 N1 114.72(7)
O1 S1 N1 110.99(6)
O2 S1 C1 105.72(7)
O1 S1 C1 104.61(7)
N1 S1 C1 107.56(7)
N1 P1 C11 104.63(7)
N1 P1 C17 105.60(7)
C11 P1 C17 104.12(7)
N1 P1 Ir1 108.03(5)
C11 P1 Ir1 118.33(5)
C17 P1 Ir1 115.01(5)
S1 O1 Ir1 120.47(6)
S1 N1 P1 116.84(8)
C6 C1 C2 120.76(14)
C6 C1 S1 119.23(12)
C2 C1 S1 119.88(12)
C1 C2 C3 118.89(15)
C1 C2 H2 120.6
C3 C2 H2 120.6
C2 C3 C4 121.51(16)
C2 C3 H3 119.2
C4 C3 H3 119.2
C5 C4 C3 118.22(15)
C5 C4 C7 120.38(15)
C3 C4 C7 121.33(16)
C6 C5 C4 121.13(15)
C6 C5 H5 119.4
C4 C5 H5 119.4
C1 C6 C5 119.40(15)
C1 C6 H6 120.3
C5 C6 H6 120.3
C4 C7 C8 115.47(14)
C4 C7 H7A 108.4
C8 C7 H7A 108.4
C4 C7 H7B 108.4
C8 C7 H7B 108.4
H7A C7 H7B 107.5
C9 C8 C7 110.75(13)
C9 C8 H8A 109.5
C7 C8 H8A 109.5
C9 C8 H8B 109.5
C7 C8 H8B 109.5
H8A C8 H8B 108.1
C10 C9 C8 114.73(15)
C10 C9 H9A 108.6
C8 C9 H9A 108.6
C10 C9 H9B 108.6
C8 C9 H9B 108.6
H9A C9 H9B 107.6
C9 C10 H10A 109.5
C9 C10 H10B 109.5
H10A C10 H10B 109.5
C9 C10 H10C 109.5
H10A C10 H10C 109.5
H10B C10 H10C 109.5
C12 C11 C16 119.77(13)
C12 C11 P1 120.78(11)
C16 C11 P1 119.43(11)
C13 C12 C11 119.96(14)
C13 C12 H12 120.0
C11 C12 H12 120.0
C14 C13 C12 120.12(15)
C14 C13 H13 119.9
C12 C13 H13 119.9
C15 C14 C13 120.13(14)
C15 C14 H14 119.9
C13 C14 H14 119.9
C14 C15 C16 120.06(14)
C14 C15 H15 120.0
C16 C15 H15 120.0
C15 C16 C11 119.96(14)
C15 C16 H16 120.0
C11 C16 H16 120.0
C18 C17 C22 118.98(15)
C18 C17 P1 123.30(12)
C22 C17 P1 117.58(12)
C19 C18 C17 120.26(16)
C19 C18 H18 119.9
C17 C18 H18 119.9
C20 C19 C18 120.24(17)
C20 C19 H19 119.9
C18 C19 H19 119.9
C19 C20 C21 119.97(17)
C19 C20 H20 120.0
C21 C20 H20 120.0
C20 C21 C22 120.45(18)
C20 C21 H21 119.8
C22 C21 H21 119.8
C21 C22 C17 120.06(17)
C21 C22 H22 120.0
C17 C22 H22 120.0
C27 C23 C24 107.66(13)
C27 C23 C28 127.71(14)
C24 C23 C28 124.62(14)
C27 C23 Ir1 71.59(9)
C24 C23 Ir1 67.29(8)
C28 C23 Ir1 125.81(11)
C25 C24 C23 107.85(13)
C25 C24 C29 126.84(13)
C23 C24 C29 124.95(14)
C25 C24 Ir1 71.77(8)
C23 C24 Ir1 73.73(8)
C29 C24 Ir1 125.59(10)
C24 C25 C26 108.08(13)
C24 C25 C30 125.35(14)
C26 C25 C30 126.28(14)
C24 C25 Ir1 69.36(8)
C26 C25 Ir1 70.64(8)
C30 C25 Ir1 130.39(10)
C25 C26 C27 107.03(13)
C25 C26 C31 127.28(15)
C27 C26 C31 124.75(15)
C25 C26 Ir1 70.60(8)
C27 C26 Ir1 72.77(8)
C31 C26 Ir1 130.47(11)
C23 C27 C26 109.13(13)
C23 C27 C32 127.57(15)
C26 C27 C32 123.28(15)
C23 C27 Ir1 71.53(8)
C26 C27 Ir1 68.67(8)
C32 C27 Ir1 124.58(11)
C23 C28 H28A 109.5
C23 C28 H28B 109.5
H28A C28 H28B 109.5
C23 C28 H28C 109.5
H28A C28 H28C 109.5
H28B C28 H28C 109.5
C24 C29 H29A 109.5
C24 C29 H29B 109.5
H29A C29 H29B 109.5
C24 C29 H29C 109.5
H29A C29 H29C 109.5
H29B C29 H29C 109.5
C25 C30 H30A 109.5
C25 C30 H30B 109.5
H30A C30 H30B 109.5
C25 C30 H30C 109.5
H30A C30 H30C 109.5
H30B C30 H30C 109.5
C26 C31 H31A 109.5
C26 C31 H31B 109.5
H31A C31 H31B 109.5
C26 C31 H31C 109.5
H31A C31 H31C 109.5
H31B C31 H31C 109.5
C27 C32 H32A 109.5
C27 C32 H32B 109.5
H32A C32 H32B 109.5
C27 C32 H32C 109.5
H32A C32 H32C 109.5
H32B C32 H32C 109.5

loop_
_geom_bond_atom_site_label_1
_geom_bond_atom_site_label_2
_geom_bond_distance
Ir1 C24 2.1402(14)
Ir1 O1 2.1630(10)
Ir1 C25 2.1722(14)
Ir1 C26 2.1728(14)
Ir1 C23 2.2271(15)
Ir1 C27 2.2280(15)
Ir1 P1 2.2968(4)
Ir1 Cl1 2.3981(4)
S1 O2 1.4448(11)
S1 O1 1.5098(11)
S1 N1 1.5464(13)
S1 C1 1.7736(15)
P1 N1 1.6535(13)
P1 C11 1.8102(14)
P1 C17 1.8175(15)
C1 C6 1.387(2)
C1 C2 1.388(2)
C2 C3 1.390(2)
C2 H2 0.9500
C3 C4 1.393(2)
C3 H3 0.9500
C4 C5 1.392(2)
C4 C7 1.512(2)
C5 C6 1.388(2)
C5 H5 0.9500
C6 H6 0.9500
C7 C8 1.524(2)
C7 H7A 0.9900
C7 H7B 0.9900
C8 C9 1.523(2)
C8 H8A 0.9900
C8 H8B 0.9900
C9 C10 1.522(2)
C9 H9A 0.9900
C9 H9B 0.9900
C10 H10A 0.9800
C10 H10B 0.9800
C10 H10C 0.9800
C11 C12 1.391(2)
C11 C16 1.394(2)
C12 C13 1.390(2)
C12 H12 0.9500
C13 C14 1.386(2)
C13 H13 0.9500
C14 C15 1.386(2)
C14 H14 0.9500
C15 C16 1.390(2)
C15 H15 0.9500
C16 H16 0.9500
C17 C18 1.395(2)
C17 C22 1.396(2)
C18 C19 1.392(2)
C18 H18 0.9500
C19 C20 1.378(3)
C19 H19 0.9500
C20 C21 1.381(3)
C20 H20 0.9500
C21 C22 1.390(3)
C21 H21 0.9500
C22 H22 0.9500
C23 C27 1.409(2)
C23 C24 1.459(2)
C23 C28 1.497(2)
C24 C25 1.435(2)
C24 C29 1.494(2)
C25 C26 1.442(2)
C25 C30 1.495(2)
C26 C27 1.454(2)
C26 C31 1.493(2)
C27 C32 1.495(2)
C28 H28A 0.9800
C28 H28B 0.9800
C28 H28C 0.9800
C29 H29A 0.9800
C29 H29B 0.9800
C29 H29C 0.9800
C30 H30A 0.9800
C30 H30B 0.9800
C30 H30C 0.9800
C31 H31A 0.9800
C31 H31B 0.9800
C31 H31C 0.9800
C32 H32A 0.9800
C32 H32B 0.9800
C32 H32C 0.9800

loop_
_geom_torsion_atom_site_label_1
_geom_torsion_atom_site_label_2
_geom_torsion_atom_site_label_3
_geom_torsion_atom_site_label_4
_geom_torsion
O2 S1 O1 Ir1 114.66(8)
N1 S1 O1 Ir1 -15.38(10)
C1 S1 O1 Ir1 -131.10(7)
O2 S1 N1 P1 -108.31(9)
O1 S1 N1 P1 20.51(11)
C1 S1 N1 P1 134.39(9)
C11 P1 N1 S1 -143.29(9)
C17 P1 N1 S1 107.17(9)
Ir1 P1 N1 S1 -16.37(10)
O2 S1 C1 C6 -11.00(14)
O1 S1 C1 C6 -129.90(12)
N1 S1 C1 C6 112.02(13)
O2 S1 C1 C2 164.93(13)
O1 S1 C1 C2 46.03(14)
N1 S1 C1 C2 -72.06(14)
C6 C1 C2 C3 2.2(2)
S1 C1 C2 C3 -173.66(13)
C1 C2 C3 C4 -0.1(3)
C2 C3 C4 C5 -2.6(3)
C2 C3 C4 C7 174.28(16)
C3 C4 C5 C6 3.2(3)
C7 C4 C5 C6 -173.69(16)
C2 C1 C6 C5 -1.6(2)
S1 C1 C6 C5 174.29(12)
C4 C5 C6 C1 -1.2(2)
C5 C4 C7 C8 -67.5(2)
C3 C4 C7 C8 115.70(19)
C4 C7 C8 C9 174.19(16)
C7 C8 C9 C10 178.17(17)
N1 P1 C11 C12 159.40(12)
C17 P1 C11 C12 -89.98(13)
Ir1 P1 C11 C12 39.13(14)
N1 P1 C11 C16 -22.05(14)
C17 P1 C11 C16 88.58(13)
Ir1 P1 C11 C16 -142.32(10)
C16 C11 C12 C13 -0.8(2)
P1 C11 C12 C13 177.70(12)
C11 C12 C13 C14 1.2(2)
C12 C13 C14 C15 -0.5(2)
C13 C14 C15 C16 -0.6(2)
C14 C15 C16 C11 0.9(2)
C12 C11 C16 C15 -0.2(2)
P1 C11 C16 C15 -178.76(12)
N1 P1 C17 C18 139.78(13)
C11 P1 C17 C18 29.87(15)
Ir1 P1 C17 C18 -101.22(13)
N1 P1 C17 C22 -44.51(14)
C11 P1 C17 C22 -154.43(13)
Ir1 P1 C17 C22 74.49(14)
C22 C17 C18 C19 -1.7(2)
P1 C17 C18 C19 173.95(12)
C17 C18 C19 C20 0.4(3)
C18 C19 C20 C21 1.1(3)
C19 C20 C21 C22 -1.2(3)
C20 C21 C22 C17 -0.2(3)
C18 C17 C22 C21 1.6(3)
P1 C17 C22 C21 -174.31(15)
C27 C23 C24 C25 -3.64(16)
C28 C23 C24 C25 177.06(14)
Ir1 C23 C24 C25 -64.14(9)
C27 C23 C24 C29 -177.11(13)
C28 C23 C24 C29 3.6(2)
Ir1 C23 C24 C29 122.39(14)
C27 C23 C24 Ir1 60.50(10)
C28 C23 C24 Ir1 -118.81(14)
C23 C24 C25 C26 5.13(15)
C29 C24 C25 C26 178.45(13)
Ir1 C24 C25 C26 -60.29(10)
C23 C24 C25 C30 -169.01(13)
C29 C24 C25 C30 4.3(2)
Ir1 C24 C25 C30 125.57(14)
C23 C24 C25 Ir1 65.42(10)
C29 C24 C25 Ir1 -121.26(14)
C24 C25 C26 C27 -4.64(16)
C30 C25 C26 C27 169.43(14)
Ir1 C25 C26 C27 -64.13(10)
C24 C25 C26 C31 -173.88(14)
C30 C25 C26 C31 0.2(2)
Ir1 C25 C26 C31 126.63(15)
C24 C25 C26 Ir1 59.49(10)
C30 C25 C26 Ir1 -126.44(15)
C24 C23 C27 C26 0.75(16)
C28 C23 C27 C26 -179.97(14)
Ir1 C23 C27 C26 58.54(10)
C24 C23 C27 C32 -177.66(14)
C28 C23 C27 C32 1.6(3)
Ir1 C23 C27 C32 -119.86(16)
C24 C23 C27 Ir1 -57.80(10)
C28 C23 C27 Ir1 121.48(16)
C25 C26 C27 C23 2.40(16)
C31 C26 C27 C23 171.98(14)
Ir1 C26 C27 C23 -60.30(10)
C25 C26 C27 C32 -179.12(13)
C31 C26 C27 C32 -9.5(2)
Ir1 C26 C27 C32 118.19(14)
C25 C26 C27 Ir1 62.69(9)
C31 C26 C27 Ir1 -127.73(15)
